data_4108225
loop_
_publ_author_name
'Rajshekhar Ghosh'
'Thomas J. Emge'
'Karsten Krogh-Jespersen'
'Alan S. Goldman'

_publ_contact_author_address
; 
 Department of Chemistry and Chemical Biology
 Rutgers, The State University of New Jersey
 610 Taylor Road
 Piscataway, New Jersey  08854-8087  U.S.A. 
;
_publ_contact_author_email alan.goldman@rutgers.edu
_publ_contact_author_name 'Alan S. Goldman'
_publ_section_title
;
 Combined Experimental and Computational Studies on Carbon-Carbon
 Reductive Elimination from Bis(hydrocarbyl) Complexes of (PCP)Ir
;
_journal_name_full 'Journal of the American Chemical Society'
_journal_page_first 11317
_journal_page_last 11327
_journal_paper_doi 10.1021/ja800434r
_journal_volume 130
_journal_year 2008
_chemical_formula_moiety 'C32 H49 Ir O P2'
_chemical_formula_sum 'C32 H49 Ir O P2'
_chemical_formula_weight 703.85
_space_group_IT_number 70
_symmetry_cell_setting orthorhombic
_symmetry_space_group_name_Hall '-F 2uv 2vw'
_symmetry_space_group_name_H-M 'F d d d :2'
_atom_sites_solution_hydrogens geom
_atom_sites_solution_primary direct
_atom_sites_solution_secondary difmap
_audit_creation_method SHELXL-97
_cell_angle_alpha 90.00
_cell_angle_beta 90.00
_cell_angle_gamma 90.00
_cell_formula_units_Z 8
_cell_length_a 12.9330(9)
_cell_length_b 19.0074(14)
_cell_length_c 24.7240(18)
_cell_measurement_reflns_used 5610
_cell_measurement_temperature 100(2)
_cell_measurement_theta_max 30.47
_cell_measurement_theta_min 2.70
_cell_volume 6077.7(8)
_computing_cell_refinement 'Bruker SMART'
_computing_data_collection 'Bruker SMART'
_computing_data_reduction 'Bruker SAINT'
_computing_molecular_graphics 'Bruker SHELXTL'
_computing_publication_material 'Bruker SHELXTL'
_computing_structure_refinement 'SHELXL-97 (Sheldrick, 1997)'
_computing_structure_solution 'SHELXS-97 (Sheldrick, 1990)'
_diffrn_ambient_temperature 100(2)
_diffrn_measured_fraction_theta_full 0.999
_diffrn_measured_fraction_theta_max 0.999
_diffrn_measurement_device_type 'CCD area detector'
_diffrn_measurement_method 'phi and omega scans'
_diffrn_radiation_monochromator graphite
_diffrn_radiation_source 'fine-focus sealed tube'
_diffrn_radiation_type MoK\a
_diffrn_radiation_wavelength 0.71073
_diffrn_reflns_av_R_equivalents 0.0402
_diffrn_reflns_av_sigmaI/netI 0.0243
_diffrn_reflns_limit_h_max 18
_diffrn_reflns_limit_h_min -18
_diffrn_reflns_limit_k_max 27
_diffrn_reflns_limit_k_min -27
_diffrn_reflns_limit_l_max 35
_diffrn_reflns_limit_l_min -34
_diffrn_reflns_number 17366
_diffrn_reflns_theta_full 30.50
_diffrn_reflns_theta_max 30.50
_diffrn_reflns_theta_min 2.08
_exptl_absorpt_coefficient_mu 4.522
_exptl_absorpt_correction_T_max 0.915
_exptl_absorpt_correction_T_min 0.555
_exptl_absorpt_correction_type multi-scan
_exptl_absorpt_process_details 'Bruker SAINT (SADABS)'
_exptl_crystal_colour yellow
_exptl_crystal_density_diffrn 1.538
_exptl_crystal_description lathe
_exptl_crystal_F_000 2848
_exptl_crystal_size_max 0.14
_exptl_crystal_size_mid 0.08
_exptl_crystal_size_min 0.02
_refine_diff_density_max 1.283
_refine_diff_density_min -1.319
_refine_diff_density_rms 0.104
_refine_ls_extinction_method none
_refine_ls_goodness_of_fit_ref 1.075
_refine_ls_hydrogen_treatment constr
_refine_ls_matrix_type full
_refine_ls_number_parameters 134
_refine_ls_number_reflns 2326
_refine_ls_number_restraints 124
_refine_ls_restrained_S_all 1.072
_refine_ls_R_factor_all 0.0312
_refine_ls_R_factor_gt 0.0271
_refine_ls_shift/su_max 0.000
_refine_ls_shift/su_mean 0.000
_refine_ls_structure_factor_coef Fsqd
_refine_ls_weighting_details 'calc w=1/[\s^2^(Fo^2^)+(0.0270P)^2^+44.0000P] where P=(Fo^2^+2Fc^2^)/3'
_refine_ls_weighting_scheme calc
_refine_ls_wR_factor_gt 0.0612
_refine_ls_wR_factor_ref 0.0627
_reflns_number_gt 2161
_reflns_number_total 2326
_reflns_threshold_expression >2sigma(I)
_cod_data_source_file ja800434r-file013.cif
_cod_data_source_block ircomph
_cod_original_sg_symbol_Hall '-F 2uv 2vw '
_cod_original_sg_symbol_H-M 'F d d d'
_cod_database_code 4108225

loop_
_symmetry_equiv_pos_as_xyz
'x, y, z'
'-x+3/4, -y+3/4, z'
'-x+3/4, y, -z+3/4'
'x, -y+3/4, -z+3/4'
'x, y+1/2, z+1/2'
'-x+3/4, -y+5/4, z+1/2'
'-x+3/4, y+1/2, -z+5/4'
'x, -y+5/4, -z+5/4'
'x+1/2, y, z+1/2'
'-x+5/4, -y+3/4, z+1/2'
'-x+5/4, y, -z+5/4'
'x+1/2, -y+3/4, -z+5/4'
'x+1/2, y+1/2, z'
'-x+5/4, -y+5/4, z'
'-x+5/4, y+1/2, -z+3/4'
'x+1/2, -y+5/4, -z+3/4'
'-x, -y, -z'
'x-3/4, y-3/4, -z'
'x-3/4, -y, z-3/4'
'-x, y-3/4, z-3/4'
'-x, -y+1/2, -z+1/2'
'x-3/4, y-1/4, -z+1/2'
'x-3/4, -y+1/2, z-1/4'
'-x, y-1/4, z-1/4'
'-x+1/2, -y, -z+1/2'
'x-1/4, y-3/4, -z+1/2'
'x-1/4, -y, z-1/4'
'-x+1/2, y-3/4, z-1/4'
'-x+1/2, -y+1/2, -z'
'x-1/4, y-1/4, -z'
'x-1/4, -y+1/2, z-3/4'
'-x+1/2, y-1/4, z-3/4'

loop_
_atom_site_label
_atom_site_type_symbol
_atom_site_fract_x
_atom_site_fract_y
_atom_site_fract_z
_atom_site_U_iso_or_equiv
_atom_site_adp_type
_atom_site_occupancy
_atom_site_symmetry_multiplicity
_atom_site_calc_flag
_atom_site_refinement_flags
_atom_site_disorder_assembly
_atom_site_disorder_group
Ir1 Ir 0.6250 0.6250 0.6250 0.02196(7) Uani 1 4 d SDU . .
C1 C 0.6250 0.5140(3) 0.6250 0.0305(8) Uani 1 2 d SU . .
C2 C 0.7034(3) 0.4758(2) 0.65062(15) 0.0411(8) Uani 1 1 d U . .
C3 C 0.7047(3) 0.4030(2) 0.65001(18) 0.0498(10) Uani 1 1 d U . .
H3 H 0.7600 0.3782 0.6667 0.060 Uiso 1 1 calc R . .
C4 C 0.6250 0.3660(3) 0.6250 0.0527(14) Uani 1 2 d SU . .
H4 H 0.6250 0.3160 0.6250 0.063 Uiso 1 2 calc SR . .
C5 C 0.7950(4) 0.5239(3) 0.6728(2) 0.0245(11) Uani 0.50 1 d PU . .
H5A H 0.8612 0.4982 0.6686 0.029 Uiso 0.50 1 calc PR . .
H5B H 0.7842 0.5324 0.7119 0.029 Uiso 0.50 1 calc PR . .
C6 C 0.6250 0.6250 0.7105(3) 0.0456(14) Uani 0.50 2 d SPDU . .
H6A H 0.6446 0.6256 0.7469 0.068 Uiso 0.25 1 d P . .
H6B H 0.6046 0.6455 0.7439 0.068 Uiso 0.25 1 d P . .
H6C H 0.6454 0.6045 0.7439 0.068 Uiso 0.25 1 d P . .
C7 C 0.6250 0.6250 0.5475(3) 0.0456(14) Uani 0.50 2 d SPDU . .
O1A O 0.644(3) 0.625(2) 0.5019(5) 0.043(5) Uani 0.125 1 d PDU A 1
O1B O 0.603(3) 0.6040(14) 0.5054(6) 0.043(5) Uani 0.125 1 d PDU A 2
P1 P 0.44469(10) 0.60952(7) 0.61228(5) 0.0184(2) Uani 0.50 1 d PU . .
C8A C 0.3632(4) 0.6671(3) 0.5653(3) 0.0286(10) Uani 0.50 1 d PDU A 1
C9A C 0.2866(5) 0.6230(4) 0.5318(3) 0.0368(14) Uani 0.50 1 d PDU A 1
H9A1 H 0.2410 0.5967 0.5561 0.055 Uiso 0.50 1 calc PR A 1
H9A2 H 0.3250 0.5900 0.5089 0.055 Uiso 0.50 1 calc PR A 1
H9A3 H 0.2450 0.6543 0.5090 0.055 Uiso 0.50 1 calc PR A 1
C10A C 0.4325(5) 0.7073(4) 0.5257(3) 0.0321(14) Uani 0.50 1 d PDU A 1
H10A H 0.4820 0.7361 0.5460 0.048 Uiso 0.50 1 calc PR A 1
H10B H 0.3897 0.7379 0.5029 0.048 Uiso 0.50 1 calc PR A 1
H10C H 0.4700 0.6738 0.5029 0.048 Uiso 0.50 1 calc PR A 1
C11A C 0.3021(5) 0.7235(4) 0.5964(3) 0.0372(15) Uani 0.50 1 d PDU A 1
H11A H 0.3499 0.7519 0.6181 0.056 Uiso 0.50 1 calc PR A 1
H11B H 0.2518 0.7006 0.6203 0.056 Uiso 0.50 1 calc PR A 1
H11C H 0.2657 0.7539 0.5707 0.056 Uiso 0.50 1 calc PR A 1
C8B C 0.3604(4) 0.5860(3) 0.6734(3) 0.0286(10) Uani 0.50 1 d PDU A 2
C9B C 0.3533(6) 0.6472(4) 0.7139(3) 0.0394(16) Uani 0.50 1 d PDU A 2
H9B1 H 0.4231 0.6617 0.7245 0.059 Uiso 0.50 1 calc PR A 2
H9B2 H 0.3149 0.6319 0.7460 0.059 Uiso 0.50 1 calc PR A 2
H9B3 H 0.3173 0.6869 0.6970 0.059 Uiso 0.50 1 calc PR A 2
C10B C 0.4086(6) 0.5226(4) 0.7024(3) 0.0397(17) Uani 0.50 1 d PDU A 2
H10D H 0.4138 0.4830 0.6772 0.060 Uiso 0.50 1 calc PR A 2
H10E H 0.3651 0.5093 0.7332 0.060 Uiso 0.50 1 calc PR A 2
H10F H 0.4778 0.5352 0.7154 0.060 Uiso 0.50 1 calc PR A 2
C11B C 0.2512(5) 0.5632(4) 0.6569(3) 0.0436(17) Uani 0.50 1 d PDU A 2
H11D H 0.2555 0.5241 0.6312 0.065 Uiso 0.50 1 calc PR A 2
H11E H 0.2152 0.6029 0.6400 0.065 Uiso 0.50 1 calc PR A 2
H11F H 0.2129 0.5481 0.6891 0.065 Uiso 0.50 1 calc PR A 2

loop_
_atom_site_aniso_label
_atom_site_aniso_U_11
_atom_site_aniso_U_22
_atom_site_aniso_U_33
_atom_site_aniso_U_23
_atom_site_aniso_U_13
_atom_site_aniso_U_12
Ir1 0.01300(9) 0.03508(12) 0.01780(10) 0.000 0.000 0.000
C1 0.0200(17) 0.046(2) 0.0253(18) 0.000 0.0048(16) 0.000
C2 0.0292(16) 0.056(2) 0.0381(18) -0.0062(15) 0.0027(14) 0.0129(15)
C3 0.0377(19) 0.059(2) 0.053(2) -0.0006(19) 0.0089(17) 0.0158(18)
C4 0.047(3) 0.049(3) 0.063(3) 0.000 0.022(3) 0.000
C5 0.017(2) 0.027(3) 0.029(3) 0.005(2) -0.004(2) 0.0048(19)
C6 0.060(3) 0.055(3) 0.022(3) 0.000 0.000 0.002(6)
C7 0.060(3) 0.055(3) 0.022(3) 0.000 0.000 0.002(6)
O1A 0.044(7) 0.051(9) 0.034(4) -0.011(5) 0.002(6) -0.003(7)
O1B 0.044(7) 0.051(9) 0.034(4) -0.011(5) 0.002(6) -0.003(7)
P1 0.0146(5) 0.0208(7) 0.0197(6) 0.0000(4) 0.0004(4) 0.0009(4)
C8A 0.0181(14) 0.0380(17) 0.030(3) 0.0036(17) 0.002(2) 0.009(3)
C9A 0.029(3) 0.044(3) 0.038(3) 0.000(3) -0.013(2) -0.001(3)
C10A 0.025(3) 0.041(4) 0.029(3) 0.011(3) -0.006(3) 0.000(3)
C11A 0.029(3) 0.042(4) 0.041(3) 0.001(3) -0.002(3) 0.014(3)
C8B 0.0181(14) 0.0380(17) 0.030(3) 0.0036(17) 0.002(2) 0.009(3)
C9B 0.034(4) 0.054(4) 0.030(3) 0.004(3) 0.010(2) 0.012(3)
C10B 0.036(4) 0.050(4) 0.034(4) 0.015(3) 0.011(3) 0.005(3)
C11B 0.020(3) 0.056(4) 0.054(4) 0.010(3) 0.011(3) -0.003(3)

loop_
_atom_type_symbol
_atom_type_description
_atom_type_scat_dispersion_real
_atom_type_scat_dispersion_imag
_atom_type_scat_source
C C 0.0033 0.0016 'International Tables Vol C Tables 4.2.6.8 and 6.1.1.4'
H H 0.0000 0.0000 'International Tables Vol C Tables 4.2.6.8 and 6.1.1.4'
O O 0.0106 0.0060 'International Tables Vol C Tables 4.2.6.8 and 6.1.1.4'
P P 0.1023 0.0942 'International Tables Vol C Tables 4.2.6.8 and 6.1.1.4'
Ir Ir -1.4442 7.9887 'International Tables Vol C Tables 4.2.6.8 and 6.1.1.4'

loop_
_geom_angle_atom_site_label_1
_geom_angle_atom_site_label_2
_geom_angle_atom_site_label_3
_geom_angle
_geom_angle_site_symmetry_1
_geom_angle_site_symmetry_3
C7 Ir1 C1 90.000(1) . .
C7 Ir1 C6 180.000(2) . .
C1 Ir1 C6 90.0 . .
C7 Ir1 P1 97.62(3) . 11
C1 Ir1 P1 82.87(3) . 11
C6 Ir1 P1 82.38(3) . 11
C7 Ir1 P1 82.38(3) . .
C1 Ir1 P1 82.87(3) . .
C6 Ir1 P1 97.62(3) . .
P1 Ir1 P1 165.75(6) 11 .
C2 C1 C2 117.5(5) . 11
C2 C1 Ir1 121.2(2) . .
C2 C1 Ir1 121.2(2) 11 .
C3 C2 C1 121.5(4) . .
C3 C2 C5 124.6(4) . .
C1 C2 C5 113.5(4) . .
C2 C3 C4 120.0(4) . .
C2 C3 H3 120.0 . .
C4 C3 H3 120.0 . .
C3 C4 C3 119.4(6) . 11
C3 C4 H4 120.3 . .
C3 C4 H4 120.3 11 .
C2 C5 P1 113.4(3) . 11
C2 C5 H5A 108.9 . .
P1 C5 H5A 108.9 11 .
C2 C5 H5B 108.9 . .
P1 C5 H5B 108.9 11 .
H5A C5 H5B 107.7 . .
O1B C7 Ir1 154.7(16) . .
O1A C7 Ir1 167.6(18) . .
C8A P1 C8B 107.4(2) . .
C8A P1 Ir1 123.48(19) . .
C8B P1 Ir1 118.96(18) . .
C10A C8A C11A 105.7(5) . .
C10A C8A C9A 107.7(5) . .
C11A C8A C9A 108.5(5) . .
C10A C8A P1 110.6(4) . .
C11A C8A P1 112.3(4) . .
C9A C8A P1 111.8(4) . .
C8A C9A H9A1 109.5 . .
C8A C9A H9A2 109.5 . .
H9A1 C9A H9A2 109.5 . .
C8A C9A H9A3 109.5 . .
H9A1 C9A H9A3 109.5 . .
H9A2 C9A H9A3 109.5 . .
C8A C10A H10A 109.5 . .
C8A C10A H10B 109.5 . .
H10A C10A H10B 109.5 . .
C8A C10A H10C 109.5 . .
H10A C10A H10C 109.5 . .
H10B C10A H10C 109.5 . .
C8A C11A H11A 109.5 . .
C8A C11A H11B 109.5 . .
H11A C11A H11B 109.5 . .
C8A C11A H11C 109.5 . .
H11A C11A H11C 109.5 . .
H11B C11A H11C 109.5 . .
C11B C8B C10B 106.1(5) . .
C11B C8B C9B 109.3(5) . .
C10B C8B C9B 108.3(5) . .
C11B C8B P1 112.4(4) . .
C10B C8B P1 108.7(4) . .
C9B C8B P1 111.8(4) . .
C8B C9B H9B1 109.5 . .
C8B C9B H9B2 109.5 . .
H9B1 C9B H9B2 109.5 . .
C8B C9B H9B3 109.5 . .
H9B1 C9B H9B3 109.5 . .
H9B2 C9B H9B3 109.5 . .
C8B C10B H10D 109.5 . .
C8B C10B H10E 109.5 . .
H10D C10B H10E 109.5 . .
C8B C10B H10F 109.5 . .
H10D C10B H10F 109.5 . .
H10E C10B H10F 109.5 . .
C8B C11B H11D 109.5 . .
C8B C11B H11E 109.5 . .
H11D C11B H11E 109.5 . .
C8B C11B H11F 109.5 . .
H11D C11B H11F 109.5 . .
H11E C11B H11F 109.5 . .

loop_
_geom_bond_atom_site_label_1
_geom_bond_atom_site_label_2
_geom_bond_distance
_geom_bond_site_symmetry_2
Ir1 C7 1.916(7) .
Ir1 C1 2.110(5) .
Ir1 C6 2.113(8) .
Ir1 P1 2.3714(14) 11
Ir1 P1 2.3714(14) .
C1 C2 1.399(4) .
C1 C2 1.399(4) 11
C2 C3 1.386(6) .
C2 C5 1.593(7) .
C3 C4 1.393(6) .
C3 H3 0.9500 .
C4 C3 1.393(6) 11
C4 H4 0.9500 .
C5 P1 1.849(6) 11
C5 H5A 0.9900 .
C5 H5B 0.9900 .
C6 H6A 0.936(8) .
C6 H6B 0.951(7) .
C6 H6C 0.951(7) .
C7 O1B 1.153(10) .
C7 O1A 1.154(9) .
P1 C8A 1.912(7) .
P1 C8B 1.916(7) .
C8A C10A 1.532(6) .
C8A C11A 1.538(7) .
C8A C9A 1.540(7) .
C9A H9A1 0.9800 .
C9A H9A2 0.9800 .
C9A H9A3 0.9800 .
C10A H10A 0.9800 .
C10A H10B 0.9800 .
C10A H10C 0.9800 .
C11A H11A 0.9800 .
C11A H11B 0.9800 .
C11A H11C 0.9800 .
C8B C11B 1.532(7) .
C8B C10B 1.534(7) .
C8B C9B 1.537(7) .
C9B H9B1 0.9800 .
C9B H9B2 0.9800 .
C9B H9B3 0.9800 .
C10B H10D 0.9800 .
C10B H10E 0.9800 .
C10B H10F 0.9800 .
C11B H11D 0.9800 .
C11B H11E 0.9800 .
C11B H11F 0.9800 .

loop_
_geom_torsion_atom_site_label_1
_geom_torsion_atom_site_label_2
_geom_torsion_atom_site_label_3
_geom_torsion_atom_site_label_4
_geom_torsion
_geom_torsion_site_symmetry_1
_geom_torsion_site_symmetry_4
C7 Ir1 C1 C2 121.98(18) . .
C6 Ir1 C1 C2 -58.02(18) . .
P1 Ir1 C1 C2 24.30(18) 11 .
P1 Ir1 C1 C2 -155.70(18) . .
C7 Ir1 C1 C2 -58.02(18) . 11
C6 Ir1 C1 C2 121.98(18) . 11
P1 Ir1 C1 C2 -155.70(18) 11 11
P1 Ir1 C1 C2 24.30(18) . 11
C2 C1 C2 C3 1.1(3) 11 .
Ir1 C1 C2 C3 -178.9(3) . .
C2 C1 C2 C5 173.6(4) 11 .
Ir1 C1 C2 C5 -6.4(4) . .
C1 C2 C3 C4 -2.1(5) . .
C5 C2 C3 C4 -173.8(4) . .
C2 C3 C4 C3 1.0(3) . 11
C3 C2 C5 P1 149.2(4) . 11
C1 C2 C5 P1 -23.1(5) . 11
C7 Ir1 P1 C8A -49.8(2) . .
C1 Ir1 P1 C8A -140.7(2) . .
C6 Ir1 P1 C8A 130.2(2) . .
P1 Ir1 P1 C8A -140.7(2) 11 .
C7 Ir1 P1 C8B 169.4(2) . .
C1 Ir1 P1 C8B 78.5(2) . .
C6 Ir1 P1 C8B -10.6(2) . .
P1 Ir1 P1 C8B 78.5(2) 11 .
C8B P1 C8A C10A 161.7(5) . .
Ir1 P1 C8A C10A 17.1(5) . .
C8B P1 C8A C11A 43.9(5) . .
Ir1 P1 C8A C11A -100.7(4) . .
C8B P1 C8A C9A -78.3(5) . .
Ir1 P1 C8A C9A 137.1(4) . .
C8A P1 C8B C11B 45.2(5) . .
Ir1 P1 C8B C11B -168.3(4) . .
C8A P1 C8B C10B 162.4(5) . .
Ir1 P1 C8B C10B -51.2(5) . .
C8A P1 C8B C9B -78.2(4) . .
Ir1 P1 C8B C9B 68.3(4) . .
